data_7046579
loop_
_publ_author_name
'Wu, Qiong'
'Han, Yanbing'
'Shao, Zhichao'
'Li, Junxia'
'Hou, Hongwei'

_publ_section_title
;
 Stable Fe(ii)-based coordination polymers: synthesis, structural
 diversity and catalytic applications in homo-coupling reactions.
;
_journal_issue 24
_journal_name_full 'Dalton transactions (Cambridge, England : 2003)'
_journal_page_first 8063
_journal_page_last 8069
_journal_paper_doi 10.1039/c8dt01839a
_journal_volume 47
_journal_year 2018
_chemical_formula_sum 'C78 H84 Fe3 N42 S6'
_chemical_formula_weight 1969.78
_space_group_crystal_system monoclinic
_space_group_IT_number 15
_space_group_name_Hall '-C 2yc'
_space_group_name_H-M_alt 'C 1 2/c 1'
_symmetry_space_group_name_Hall '-C 2yc'
_symmetry_space_group_name_H-M 'C 1 2/c 1'
_atom_sites_solution_hydrogens mixed
_audit_block_doi 10.5517/ccdc.csd.cc1zsv9x
_audit_creation_method SHELXL-2014/7
_audit_update_record
;
2018-05-03 deposited with the CCDC.
2018-05-22 downloaded from the CCDC.
;
_cell_angle_alpha 90
_cell_angle_beta 90.482(2)
_cell_angle_gamma 90
_cell_formula_units_Z 4
_cell_length_a 23.8508(6)
_cell_length_b 16.0961(3)
_cell_length_c 23.6646(4)
_cell_measurement_reflns_used 9300
_cell_measurement_temperature 293(2)
_cell_measurement_theta_max 76.2870
_cell_measurement_theta_min 3.6890
_cell_volume 9084.6(3)
_computing_structure_refinement 'SHELXL-2014/7 (Sheldrick, 2014)'
_diffrn_ambient_temperature 293(2)
_diffrn_measured_fraction_theta_full 1.000
_diffrn_measured_fraction_theta_max 0.979
_diffrn_measurement_device_type 'SuperNova, Dual, Cu at zero, Atlas'
_diffrn_radiation_type CuK\a
_diffrn_radiation_wavelength 1.54178
_diffrn_reflns_av_R_equivalents 0.0438
_diffrn_reflns_av_unetI/netI 0.0473
_diffrn_reflns_Laue_measured_fraction_full 1.000
_diffrn_reflns_Laue_measured_fraction_max 0.979
_diffrn_reflns_limit_h_max 29
_diffrn_reflns_limit_h_min -29
_diffrn_reflns_limit_k_max 19
_diffrn_reflns_limit_k_min -20
_diffrn_reflns_limit_l_max 17
_diffrn_reflns_limit_l_min -29
_diffrn_reflns_number 21055
_diffrn_reflns_point_group_measured_fraction_full 1.000
_diffrn_reflns_point_group_measured_fraction_max 0.979
_diffrn_reflns_theta_full 67.679
_diffrn_reflns_theta_max 76.414
_diffrn_reflns_theta_min 3.706
_exptl_absorpt_coefficient_mu 5.643
_exptl_absorpt_correction_type multi-scan
_exptl_crystal_colour Colorless
_exptl_crystal_density_diffrn 1.440
_exptl_crystal_description prism
_exptl_crystal_F_000 4080
_exptl_crystal_size_max 0.23
_exptl_crystal_size_mid 0.20
_exptl_crystal_size_min 0.16
_exptl_transmission_factor_max 0.7456
_exptl_transmission_factor_min 0.6882
_refine_diff_density_max 1.337
_refine_diff_density_min -0.882
_refine_diff_density_rms 0.107
_refine_ls_extinction_coef 0.00018(2)
_refine_ls_extinction_expression Fc^*^=kFc[1+0.001xFc^2^\l^3^/sin(2\q)]^-1/4^
_refine_ls_extinction_method 'SHELXL-2014/7 (Sheldrick 2014'
_refine_ls_goodness_of_fit_ref 0.956
_refine_ls_hydrogen_treatment constr
_refine_ls_matrix_type full
_refine_ls_number_parameters 590
_refine_ls_number_reflns 9332
_refine_ls_number_restraints 0
_refine_ls_restrained_S_all 0.956
_refine_ls_R_factor_all 0.0688
_refine_ls_R_factor_gt 0.0587
_refine_ls_shift/su_max 0.000
_refine_ls_shift/su_mean 0.000
_refine_ls_structure_factor_coef Fsqd
_refine_ls_weighting_details 'w=1/[\s^2^(Fo^2^)+(0.1214P)^2^+14.1759P] where P=(Fo^2^+2Fc^2^)/3'
_refine_ls_weighting_scheme calc
_refine_ls_wR_factor_gt 0.1577
_refine_ls_wR_factor_ref 0.1678
_reflns_Friedel_coverage 0.000
_reflns_number_gt 7834
_reflns_number_total 9332
_reflns_threshold_expression 'I > 2\s(I)'
_cod_data_source_file c8dt01839a2.cif
_cod_data_source_block a_sq
_cod_depositor_comments 'Adding full bibliography for 7046579--7046581.cif.'
_cod_database_code 7046579
_shelx_shelxl_version_number 2014/7
_shelx_space_group_comment
;
The symmetry employed for this shelxl refinement is uniquely defined
by the following loop, which should always be used as a source of
symmetry information in preference to the above space-group names.
They are only intended as comments.
;

loop_
_space_group_symop_operation_xyz
'x, y, z'
'-x, y, -z+1/2'
'x+1/2, y+1/2, z'
'-x+1/2, y+1/2, -z+1/2'
'-x, -y, -z'
'x, -y, z-1/2'
'-x+1/2, -y+1/2, -z'
'x+1/2, -y+1/2, z-1/2'

loop_
_atom_site_label
_atom_site_type_symbol
_atom_site_fract_x
_atom_site_fract_y
_atom_site_fract_z
_atom_site_U_iso_or_equiv
_atom_site_adp_type
_atom_site_occupancy
_atom_site_site_symmetry_order
_atom_site_calc_flag
_atom_site_refinement_flags_posn
_atom_site_refinement_flags_adp
_atom_site_refinement_flags_occupancy
Fe1 Fe 0.2500 0.2500 0.0000 0.01341(16) Uani 1 2 d S . P
Fe2 Fe 0.5000 -0.02689(4) 0.2500 0.01483(16) Uani 1 2 d S T P
Fe3 Fe 0.5000 0.46829(4) 0.2500 0.01449(16) Uani 1 2 d S T P
S2 S 0.37592(4) 0.25516(5) 0.18907(4) 0.0346(2) Uani 1 1 d . . .
S4 S 0.56025(5) -0.24516(5) 0.12861(4) 0.0357(2) Uani 1 1 d . . .
S5 S 0.25470(4) 0.54599(6) 0.00826(4) 0.0329(2) Uani 1 1 d . . .
N1 N 0.58370(12) 0.63624(18) 0.00228(13) 0.0288(6) Uani 1 1 d . . .
N2 N 0.57349(11) 0.70237(16) -0.03278(11) 0.0181(5) Uani 1 1 d . . .
N3 N 0.66117(11) 0.71515(16) -0.00655(11) 0.0191(5) Uani 1 1 d . . .
N4 N 0.44444(11) 0.97860(15) 0.17492(11) 0.0184(5) Uani 1 1 d . . .
N5 N 0.41164(11) 0.96250(14) 0.08917(10) 0.0154(5) Uani 1 1 d . . .
N6 N 0.38690(13) 1.03269(16) 0.10862(12) 0.0254(6) Uani 1 1 d . . .
N7 N 0.40659(12) 0.67731(18) 0.17452(12) 0.0265(6) Uani 1 1 d . . .
N8 N 0.45745(11) 0.56484(17) 0.19927(11) 0.0212(5) Uani 1 1 d . . .
N9 N 0.22868(13) 0.37887(19) 0.02203(12) 0.0272(6) Uani 1 1 d . . .
N10 N 0.40296(11) 0.61753(16) 0.13401(11) 0.0183(5) Uani 1 1 d . . .
N11 N 0.45990(12) 0.37512(18) 0.19973(12) 0.0266(6) Uani 1 1 d . . .
N12 N 0.42494(11) 0.47587(15) 0.30506(11) 0.0197(5) Uani 1 1 d . . .
N13 N 0.33934(11) 0.46192(14) 0.33541(11) 0.0173(5) Uani 1 1 d . . .
N14 N 0.36050(13) 0.52826(17) 0.36425(13) 0.0278(6) Uani 1 1 d . . .
N15 N 0.24653(11) 0.21163(16) 0.08853(10) 0.0178(5) Uani 1 1 d . . .
N16 N 0.54954(13) -0.12162(18) 0.21026(12) 0.0276(6) Uani 1 1 d . . .
N17 N 0.25852(11) 0.13512(15) 0.16706(10) 0.0180(5) Uani 1 1 d . . .
N18 N 0.22058(10) 0.19694(15) 0.17581(10) 0.0148(5) Uani 1 1 d . . .
N19 N 0.45022(11) 0.07018(16) 0.29378(11) 0.0205(5) Uani 1 1 d . . .
N20 N 0.42564(12) 0.18341(17) 0.34357(12) 0.0243(6) Uani 1 1 d . . .
N21 N 0.38664(11) 0.12218(16) 0.34863(10) 0.0184(5) Uani 1 1 d . . .
C1 C 0.63641(14) 0.6470(2) 0.01674(15) 0.0276(7) Uani 1 1 d . . .
H1 H 0.6554 0.6111 0.0410 0.033 Uiso 1 1 calc R U .
C2 C 0.61963(13) 0.74873(18) -0.03673(13) 0.0193(6) Uani 1 1 d . . .
H2 H 0.6224 0.7975 -0.0576 0.023 Uiso 1 1 calc R U .
C3 C 0.51840(12) 0.7138(2) -0.06009(13) 0.0199(6) Uani 1 1 d . . .
H3A H 0.5079 0.6627 -0.0791 0.024 Uiso 1 1 calc R U .
H3B H 0.5213 0.7569 -0.0885 0.024 Uiso 1 1 calc R U .
C4 C 0.47278(12) 0.73717(18) -0.01879(11) 0.0135(5) Uani 1 1 d . . .
C5 C 0.46053(12) 0.82139(17) -0.00953(11) 0.0150(5) Uani 1 1 d . . .
C6 C 0.49632(14) 0.88886(19) -0.03552(14) 0.0251(7) Uani 1 1 d . . .
H6A H 0.4745 0.9190 -0.0629 0.038 Uiso 1 1 calc R U .
H6B H 0.5281 0.8641 -0.0536 0.038 Uiso 1 1 calc R U .
H6C H 0.5090 0.9262 -0.0065 0.038 Uiso 1 1 calc R U .
C7 C 0.41502(12) 0.84272(17) 0.02444(11) 0.0132(5) Uani 1 1 d . . .
C8 C 0.38438(12) 0.78149(17) 0.05255(11) 0.0135(5) Uani 1 1 d . . .
C9 C 0.39948(12) 0.69786(17) 0.04635(12) 0.0145(5) Uani 1 1 d . . .
C10 C 0.44243(12) 0.67496(17) 0.00897(12) 0.0146(5) Uani 1 1 d . . .
C11 C 0.45440(15) 0.58406(19) -0.00112(16) 0.0274(7) Uani 1 1 d . . .
H11A H 0.4738 0.5777 -0.0362 0.041 Uiso 1 1 calc R U .
H11B H 0.4197 0.5538 -0.0027 0.041 Uiso 1 1 calc R U .
H11C H 0.4773 0.5629 0.0292 0.041 Uiso 1 1 calc R U .
C12 C 0.43997(14) 0.6424(2) 0.21269(13) 0.0241(7) Uani 1 1 d . . .
H12A H 0.4506 0.6689 0.2460 0.029 Uiso 1 1 calc R U .
C13 C 0.33535(14) 0.8051(2) 0.08930(14) 0.0255(7) Uani 1 1 d . . .
H13A H 0.3451 0.7962 0.1283 0.038 Uiso 1 1 calc R U .
H13B H 0.3035 0.7715 0.0795 0.038 Uiso 1 1 calc R U .
H13C H 0.3264 0.8627 0.0835 0.038 Uiso 1 1 calc R U .
C14 C 0.39839(13) 0.93267(17) 0.03199(11) 0.0164(6) Uani 1 1 d . . .
H14A H 0.4180 0.9665 0.0046 0.020 Uiso 1 1 calc R U .
H14B H 0.3585 0.9385 0.0249 0.020 Uiso 1 1 calc R U .
C15 C 0.44556(13) 0.93131(18) 0.12893(12) 0.0197(6) Uani 1 1 d . . .
H15 H 0.4669 0.8834 0.1250 0.024 Uiso 1 1 calc R U .
C16 C 0.40750(15) 1.0395(2) 0.16054(14) 0.0252(7) Uani 1 1 d . . .
H16 H 0.3976 1.0822 0.1850 0.030 Uiso 1 1 calc R U .
C17 C 0.43300(14) 0.5514(2) 0.14943(13) 0.0233(6) Uani 1 1 d . . .
H17 H 0.4364 0.5029 0.1284 0.028 Uiso 1 1 calc R U .
C18 C 0.37098(13) 0.63238(19) 0.08158(13) 0.0204(6) Uani 1 1 d . . .
H18A H 0.3333 0.6505 0.0907 0.025 Uiso 1 1 calc R U .
H18B H 0.3682 0.5811 0.0602 0.025 Uiso 1 1 calc R U .
C19 C 0.42571(14) 0.32439(19) 0.19496(12) 0.0221(6) Uani 1 1 d . . .
C20 C 0.37793(13) 0.4317(2) 0.30089(14) 0.0232(6) Uani 1 1 d . . .
H20 H 0.3728 0.3862 0.2772 0.028 Uiso 1 1 calc R U .
C21 C 0.41162(14) 0.5337(2) 0.34436(15) 0.0265(7) Uani 1 1 d . . .
H21 H 0.4368 0.5742 0.3564 0.032 Uiso 1 1 calc R U .
C22 C 0.28187(12) 0.43345(18) 0.34602(13) 0.0188(6) Uani 1 1 d . . .
H22A H 0.2558 0.4663 0.3238 0.023 Uiso 1 1 d R U .
H22B H 0.2732 0.4419 0.3858 0.023 Uiso 1 1 d R U .
C23 C 0.23990(14) 0.4476(2) 0.01588(14) 0.0255(7) Uani 1 1 d . . .
C24 C 0.27266(12) 0.14638(18) 0.11410(12) 0.0174(6) Uani 1 1 d . . .
H24 H 0.2983 0.1127 0.0956 0.021 Uiso 1 1 calc R U .
C25 C 0.21423(13) 0.24177(18) 0.12881(12) 0.0175(6) Uani 1 1 d . . .
H25 H 0.1906 0.2874 0.1249 0.021 Uiso 1 1 calc R U .
C26 C 0.20865(18) 0.3808(2) 0.25130(16) 0.0343(8) Uani 1 1 d . . .
H26A H 0.2305 0.3927 0.2183 0.051 Uiso 1 1 d R U .
H26B H 0.2034 0.4308 0.2725 0.051 Uiso 1 1 d R U .
H26C H 0.1728 0.3591 0.2398 0.051 Uiso 1 1 d R U .
C27 C 0.23911(12) 0.31723(17) 0.28739(11) 0.0149(5) Uani 1 1 d . . .
C28 C 0.27453(12) 0.34237(17) 0.33146(11) 0.0139(5) Uani 1 1 d . . .
C29 C 0.30378(12) 0.28328(18) 0.36424(11) 0.0146(5) Uani 1 1 d . . .
C30 C 0.29783(12) 0.19894(18) 0.35186(12) 0.0159(5) Uani 1 1 d . . .
C31 C 0.25995(12) 0.17247(17) 0.30955(11) 0.0147(5) Uani 1 1 d . . .
C32 C 0.23097(12) 0.23236(18) 0.27731(11) 0.0140(5) Uani 1 1 d . . .
C33 C 0.25114(17) 0.08066(19) 0.29970(14) 0.0277(7) Uani 1 1 d . . .
H33A H 0.2148 0.0718 0.2830 0.041 Uiso 1 1 calc R U .
H33B H 0.2535 0.0517 0.3351 0.041 Uiso 1 1 calc R U .
H33C H 0.2795 0.0602 0.2747 0.041 Uiso 1 1 calc R U .
C34 C 0.33533(13) 0.13595(19) 0.38147(12) 0.0200(6) Uani 1 1 d . . .
H34A H 0.3452 0.1561 0.4189 0.024 Uiso 1 1 calc R U .
H34B H 0.3153 0.0839 0.3857 0.024 Uiso 1 1 calc R U .
C35 C 0.40189(13) 0.05563(19) 0.31898(13) 0.0210(6) Uani 1 1 d . . .
H35 H 0.3816 0.0064 0.3164 0.025 Uiso 1 1 calc R U .
C36 C 0.46295(14) 0.1489(2) 0.31026(13) 0.0246(6) Uani 1 1 d . . .
H36A H 0.4954 0.1762 0.2989 0.030 Uiso 1 1 calc R U .
C37 C 0.34085(14) 0.3108(2) 0.41285(14) 0.0262(7) Uani 1 1 d . . .
H37A H 0.3331 0.2774 0.4455 0.039 Uiso 1 1 calc R U .
H37B H 0.3336 0.3681 0.4213 0.039 Uiso 1 1 calc R U .
H37C H 0.3795 0.3042 0.4027 0.039 Uiso 1 1 calc R U .
C38 C 0.55397(14) -0.1733(2) 0.17769(14) 0.0249(7) Uani 1 1 d . . .
C39 C 0.19172(13) 0.20502(19) 0.23002(12) 0.0183(6) Uani 1 1 d . . .
H39A H 0.1751 0.1520 0.2399 0.022 Uiso 1 1 calc R U .
H39B H 0.1616 0.2452 0.2261 0.022 Uiso 1 1 calc R U .

loop_
_atom_site_aniso_label
_atom_site_aniso_U_11
_atom_site_aniso_U_22
_atom_site_aniso_U_33
_atom_site_aniso_U_23
_atom_site_aniso_U_13
_atom_site_aniso_U_12
Fe1 0.0145(3) 0.0147(3) 0.0111(3) 0.0031(2) 0.0021(2) 0.0026(2)
Fe2 0.0186(3) 0.0139(3) 0.0120(3) 0.000 -0.0009(2) 0.000
Fe3 0.0144(3) 0.0131(3) 0.0159(3) 0.000 0.0012(2) 0.000
S2 0.0415(5) 0.0223(4) 0.0399(5) -0.0072(3) -0.0026(4) -0.0104(3)
S4 0.0457(5) 0.0213(4) 0.0404(5) -0.0077(3) 0.0092(4) 0.0027(4)
S5 0.0321(5) 0.0244(4) 0.0421(5) -0.0017(3) -0.0014(4) -0.0043(3)
N1 0.0217(14) 0.0216(13) 0.0432(17) 0.0142(12) 0.0002(12) 0.0018(11)
N2 0.0140(12) 0.0182(12) 0.0222(12) 0.0029(10) 0.0023(9) 0.0018(9)
N3 0.0127(12) 0.0229(13) 0.0217(12) 0.0067(10) 0.0024(9) 0.0004(10)
N4 0.0240(13) 0.0143(11) 0.0169(12) -0.0039(9) -0.0049(10) 0.0043(10)
N5 0.0214(12) 0.0105(10) 0.0142(11) -0.0035(8) -0.0026(9) 0.0056(9)
N6 0.0360(16) 0.0170(12) 0.0229(13) -0.0083(10) -0.0045(11) 0.0159(11)
N7 0.0291(15) 0.0264(14) 0.0239(13) -0.0034(11) -0.0031(11) 0.0090(12)
N8 0.0216(13) 0.0230(13) 0.0189(12) 0.0033(10) -0.0005(10) 0.0063(10)
N9 0.0298(15) 0.0277(15) 0.0241(13) 0.0030(11) -0.0005(11) 0.0052(12)
N10 0.0195(12) 0.0155(11) 0.0199(12) 0.0043(9) -0.0004(9) -0.0011(10)
N11 0.0281(14) 0.0234(13) 0.0284(14) -0.0070(11) 0.0009(11) -0.0039(12)
N12 0.0215(13) 0.0143(11) 0.0235(13) -0.0042(10) 0.0031(10) -0.0032(10)
N13 0.0202(13) 0.0104(11) 0.0213(12) -0.0044(9) 0.0036(10) -0.0029(9)
N14 0.0276(15) 0.0209(13) 0.0351(15) -0.0179(11) 0.0067(12) -0.0088(11)
N15 0.0203(12) 0.0198(12) 0.0133(11) 0.0039(9) 0.0007(9) 0.0036(10)
N16 0.0341(16) 0.0236(14) 0.0251(13) 0.0016(11) -0.0035(11) 0.0015(12)
N17 0.0208(12) 0.0144(11) 0.0189(12) 0.0007(9) 0.0008(9) 0.0028(10)
N18 0.0160(11) 0.0151(11) 0.0133(11) -0.0003(9) 0.0006(9) -0.0005(9)
N19 0.0226(13) 0.0180(12) 0.0209(12) -0.0043(10) 0.0015(10) 0.0029(10)
N20 0.0277(14) 0.0207(13) 0.0246(13) -0.0051(11) 0.0034(11) -0.0021(11)
N21 0.0222(13) 0.0158(11) 0.0171(11) -0.0005(9) -0.0002(9) 0.0032(10)
C1 0.0225(16) 0.0247(16) 0.0356(18) 0.0135(14) -0.0003(13) 0.0023(13)
C2 0.0184(15) 0.0202(15) 0.0194(14) 0.0065(11) 0.0023(11) 0.0022(11)
C3 0.0146(14) 0.0270(15) 0.0181(13) -0.0063(11) 0.0012(11) 0.0045(11)
C4 0.0128(13) 0.0143(12) 0.0134(12) -0.0029(10) 0.0003(10) 0.0030(10)
C5 0.0181(13) 0.0111(12) 0.0157(12) -0.0003(10) -0.0047(10) -0.0012(10)
C6 0.0251(16) 0.0175(14) 0.0326(17) 0.0023(12) 0.0075(13) -0.0060(12)
C7 0.0169(13) 0.0103(12) 0.0122(12) -0.0009(9) -0.0034(10) 0.0025(10)
C8 0.0134(13) 0.0151(13) 0.0118(12) -0.0003(10) -0.0014(10) 0.0025(10)
C9 0.0144(13) 0.0129(12) 0.0160(12) 0.0037(10) -0.0034(10) -0.0006(10)
C10 0.0147(13) 0.0121(12) 0.0168(12) -0.0005(10) -0.0030(10) 0.0010(10)
C11 0.0302(18) 0.0127(14) 0.0393(18) -0.0042(13) 0.0030(14) 0.0024(12)
C12 0.0272(16) 0.0259(16) 0.0194(14) -0.0026(12) -0.0019(12) 0.0088(13)
C13 0.0240(16) 0.0247(15) 0.0280(16) 0.0044(13) 0.0094(12) 0.0064(13)
C14 0.0254(15) 0.0105(12) 0.0133(13) -0.0024(10) -0.0034(10) 0.0059(11)
C15 0.0257(15) 0.0146(13) 0.0187(14) -0.0039(11) -0.0070(11) 0.0094(12)
C16 0.0351(18) 0.0196(14) 0.0209(15) -0.0066(12) -0.0053(13) 0.0123(13)
C17 0.0296(17) 0.0197(14) 0.0206(14) 0.0023(12) -0.0034(12) 0.0034(13)
C18 0.0184(14) 0.0201(14) 0.0227(14) 0.0071(11) -0.0046(11) -0.0033(11)
C19 0.0316(17) 0.0175(14) 0.0174(14) -0.0062(11) 0.0001(12) 0.0045(13)
C20 0.0196(15) 0.0227(15) 0.0273(15) -0.0120(12) 0.0087(12) -0.0050(12)
C21 0.0224(16) 0.0227(15) 0.0347(18) -0.0136(13) 0.0051(13) -0.0057(12)
C22 0.0168(14) 0.0127(13) 0.0270(15) -0.0067(11) 0.0046(11) -0.0005(11)
C23 0.0225(16) 0.0317(18) 0.0224(15) -0.0030(13) -0.0023(12) 0.0064(13)
C24 0.0184(14) 0.0177(13) 0.0162(13) 0.0028(10) 0.0021(10) 0.0031(11)
C25 0.0200(14) 0.0189(13) 0.0135(13) 0.0046(10) -0.0009(10) 0.0043(11)
C26 0.054(2) 0.0169(15) 0.0313(18) 0.0059(13) -0.0185(16) 0.0042(15)
C27 0.0179(13) 0.0123(12) 0.0146(12) 0.0032(10) 0.0022(10) -0.0004(10)
C28 0.0138(12) 0.0113(12) 0.0166(13) -0.0011(10) 0.0046(10) -0.0014(10)
C29 0.0145(13) 0.0183(14) 0.0110(12) -0.0038(10) 0.0016(10) -0.0011(10)
C30 0.0183(14) 0.0157(13) 0.0135(12) 0.0012(10) 0.0029(10) 0.0028(11)
C31 0.0216(14) 0.0089(12) 0.0136(12) -0.0007(9) 0.0031(10) -0.0007(10)
C32 0.0151(13) 0.0159(13) 0.0109(12) -0.0013(10) 0.0017(10) -0.0008(10)
C33 0.048(2) 0.0091(13) 0.0257(16) -0.0017(11) -0.0053(14) 0.0002(13)
C34 0.0256(15) 0.0186(14) 0.0159(13) 0.0037(11) 0.0022(11) 0.0073(12)
C35 0.0230(15) 0.0170(14) 0.0232(15) -0.0045(11) 0.0028(12) 0.0030(12)
C36 0.0261(16) 0.0253(16) 0.0225(15) -0.0060(12) 0.0042(12) -0.0035(13)
C37 0.0278(17) 0.0281(16) 0.0226(15) -0.0084(13) -0.0096(13) 0.0051(14)
C38 0.0212(15) 0.0219(15) 0.0315(17) 0.0077(13) 0.0029(12) 0.0078(12)
C39 0.0189(14) 0.0233(14) 0.0127(13) -0.0006(11) -0.0009(10) -0.0033(11)

loop_
_atom_type_symbol
_atom_type_description
_atom_type_scat_dispersion_real
_atom_type_scat_dispersion_imag
_atom_type_scat_source
C C 0.0181 0.0091 'International Tables Vol C Tables 4.2.6.8 and 6.1.1.4'
H H 0.0000 0.0000 'International Tables Vol C Tables 4.2.6.8 and 6.1.1.4'
Fe Fe -1.1336 3.1974 'International Tables Vol C Tables 4.2.6.8 and 6.1.1.4'
N N 0.0311 0.0180 'International Tables Vol C Tables 4.2.6.8 and 6.1.1.4'
S S 0.3331 0.5567 'International Tables Vol C Tables 4.2.6.8 and 6.1.1.4'

loop_
_geom_angle_atom_site_label_1
_geom_angle_atom_site_label_2
_geom_angle_atom_site_label_3
_geom_angle
_geom_angle_site_symmetry_1
_geom_angle_site_symmetry_3
N15 Fe1 N15 180.0 . 7
N15 Fe1 N3 92.80(9) . 5_665
N15 Fe1 N3 87.20(9) 7 5_665
N15 Fe1 N3 87.20(9) . 3_445
N15 Fe1 N3 92.80(9) 7 3_445
N3 Fe1 N3 180.0(2) 5_665 3_445
N15 Fe1 N9 88.36(10) . 7
N15 Fe1 N9 91.64(10) 7 7
N3 Fe1 N9 91.88(10) 5_665 7
N3 Fe1 N9 88.12(10) 3_445 7
N15 Fe1 N9 91.64(10) . .
N15 Fe1 N9 88.36(10) 7 .
N3 Fe1 N9 88.12(10) 5_665 .
N3 Fe1 N9 91.88(10) 3_445 .
N9 Fe1 N9 180.0 7 .
N16 Fe2 N16 89.68(16) . 2_655
N16 Fe2 N4 92.98(10) . 2_645
N16 Fe2 N4 90.27(10) 2_655 2_645
N16 Fe2 N4 90.27(10) . 1_545
N16 Fe2 N4 92.98(10) 2_655 1_545
N4 Fe2 N4 175.42(13) 2_645 1_545
N16 Fe2 N19 89.83(11) . 2_655
N16 Fe2 N19 178.11(10) 2_655 2_655
N4 Fe2 N19 91.58(9) 2_645 2_655
N4 Fe2 N19 85.20(10) 1_545 2_655
N16 Fe2 N19 178.11(10) . .
N16 Fe2 N19 89.83(11) 2_655 .
N4 Fe2 N19 85.20(10) 2_645 .
N4 Fe2 N19 91.58(9) 1_545 .
N19 Fe2 N19 90.72(14) 2_655 .
N11 Fe3 N11 90.78(16) 2_655 .
N11 Fe3 N8 89.41(11) 2_655 2_655
N11 Fe3 N8 178.97(11) . 2_655
N11 Fe3 N8 178.97(11) 2_655 .
N11 Fe3 N8 89.41(11) . .
N8 Fe3 N8 90.42(15) 2_655 .
N11 Fe3 N12 94.07(10) 2_655 .
N11 Fe3 N12 90.34(10) . .
N8 Fe3 N12 90.65(9) 2_655 .
N8 Fe3 N12 84.91(10) . .
N11 Fe3 N12 90.34(10) 2_655 2_655
N11 Fe3 N12 94.08(10) . 2_655
N8 Fe3 N12 84.91(10) 2_655 2_655
N8 Fe3 N12 90.66(9) . 2_655
N12 Fe3 N12 173.72(13) . 2_655
C1 N1 N2 102.7(3) . .
C2 N2 N1 109.6(2) . .
C2 N2 C3 129.3(3) . .
N1 N2 C3 121.1(3) . .
C2 N3 C1 102.7(3) . .
C2 N3 Fe1 130.3(2) . 3
C1 N3 Fe1 126.7(2) . 3
C15 N4 C16 103.0(2) . .
C15 N4 Fe2 128.3(2) . 1_565
C16 N4 Fe2 127.8(2) . 1_565
C15 N5 N6 109.7(2) . .
C15 N5 C14 130.7(2) . .
N6 N5 C14 119.6(2) . .
C16 N6 N5 103.0(2) . .
C12 N7 N10 102.4(3) . .
C17 N8 C12 103.0(3) . .
C17 N8 Fe3 124.4(2) . .
C12 N8 Fe3 131.5(2) . .
C23 N9 Fe1 145.5(3) . .
C17 N10 N7 109.9(3) . .
C17 N10 C18 129.4(3) . .
N7 N10 C18 120.6(3) . .
C19 N11 Fe3 149.4(3) . .
C20 N12 C21 102.4(3) . .
C20 N12 Fe3 127.5(2) . .
C21 N12 Fe3 129.3(2) . .
C20 N13 N14 109.8(3) . .
C20 N13 C22 130.1(3) . .
N14 N13 C22 120.1(2) . .
C21 N14 N13 102.3(3) . .
C25 N15 C24 103.3(2) . .
C25 N15 Fe1 127.9(2) . .
C24 N15 Fe1 128.6(2) . .
C38 N16 Fe2 150.2(3) . .
C24 N17 N18 102.7(2) . .
C25 N18 N17 109.8(2) . .
C25 N18 C39 129.1(3) . .
N17 N18 C39 121.0(2) . .
C35 N19 C36 103.2(3) . .
C35 N19 Fe2 123.8(2) . .
C36 N19 Fe2 132.1(2) . .
C36 N20 N21 102.3(3) . .
C35 N21 N20 110.2(3) . .
C35 N21 C34 129.1(3) . .
N20 N21 C34 120.6(2) . .
N1 C1 N3 114.7(3) . .
N1 C1 H1 122.6 . .
N3 C1 H1 122.6 . .
N3 C2 N2 110.2(3) . .
N3 C2 H2 124.9 . .
N2 C2 H2 124.9 . .
N2 C3 C4 113.0(2) . .
N2 C3 H3A 109.0 . .
C4 C3 H3A 109.0 . .
N2 C3 H3B 109.0 . .
C4 C3 H3B 109.0 . .
H3A C3 H3B 107.8 . .
C10 C4 C5 120.5(3) . .
C10 C4 C3 120.0(3) . .
C5 C4 C3 119.5(3) . .
C7 C5 C4 119.3(3) . .
C7 C5 C6 120.0(3) . .
C4 C5 C6 120.7(3) . .
C5 C6 H6A 109.5 . .
C5 C6 H6B 109.5 . .
H6A C6 H6B 109.5 . .
C5 C6 H6C 109.5 . .
H6A C6 H6C 109.5 . .
H6B C6 H6C 109.5 . .
C5 C7 C8 120.8(3) . .
C5 C7 C14 120.5(3) . .
C8 C7 C14 118.7(3) . .
C7 C8 C9 119.4(3) . .
C7 C8 C13 120.4(3) . .
C9 C8 C13 120.2(3) . .
C8 C9 C10 120.4(3) . .
C8 C9 C18 119.7(3) . .
C10 C9 C18 119.8(3) . .
C4 C10 C9 119.2(3) . .
C4 C10 C11 121.3(3) . .
C9 C10 C11 119.5(3) . .
C10 C11 H11A 109.5 . .
C10 C11 H11B 109.5 . .
H11A C11 H11B 109.5 . .
C10 C11 H11C 109.5 . .
H11A C11 H11C 109.5 . .
H11B C11 H11C 109.5 . .
N7 C12 N8 114.6(3) . .
N7 C12 H12A 122.7 . .
N8 C12 H12A 122.7 . .
C8 C13 H13A 109.5 . .
C8 C13 H13B 109.5 . .
H13A C13 H13B 109.5 . .
C8 C13 H13C 109.5 . .
H13A C13 H13C 109.5 . .
H13B C13 H13C 109.5 . .
N5 C14 C7 111.6(2) . .
N5 C14 H14A 109.3 . .
C7 C14 H14A 109.3 . .
N5 C14 H14B 109.3 . .
C7 C14 H14B 109.3 . .
H14A C14 H14B 108.0 . .
N4 C15 N5 110.2(2) . .
N4 C15 H15 124.9 . .
N5 C15 H15 124.9 . .
N6 C16 N4 114.0(3) . .
N6 C16 H16 123.0 . .
N4 C16 H16 123.0 . .
N8 C17 N10 110.1(3) . .
N8 C17 H17 124.9 . .
N10 C17 H17 124.9 . .
N10 C18 C9 110.3(2) . .
N10 C18 H18A 109.6 . .
C9 C18 H18A 109.6 . .
N10 C18 H18B 109.6 . .
C9 C18 H18B 109.6 . .
H18A C18 H18B 108.1 . .
N11 C19 S2 178.0(3) . .
N13 C20 N12 110.3(3) . .
N13 C20 H20 124.8 . .
N12 C20 H20 124.8 . .
N14 C21 N12 115.1(3) . .
N14 C21 H21 122.5 . .
N12 C21 H21 122.5 . .
N13 C22 C28 111.7(2) . .
N13 C22 H22A 109.5 . .
C28 C22 H22A 109.4 . .
N13 C22 H22B 109.1 . .
C28 C22 H22B 109.3 . .
H22A C22 H22B 107.9 . .
N9 C23 S5 178.6(4) . .
N17 C24 N15 114.2(3) . .
N17 C24 H24 122.9 . .
N15 C24 H24 122.9 . .
N15 C25 N18 109.9(3) . .
N15 C25 H25 125.1 . .
N18 C25 H25 125.1 . .
C27 C26 H26A 109.4 . .
C27 C26 H26B 109.6 . .
H26A C26 H26B 109.4 . .
C27 C26 H26C 109.6 . .
H26A C26 H26C 109.2 . .
H26B C26 H26C 109.6 . .
C32 C27 C28 119.5(3) . .
C32 C27 C26 119.9(3) . .
C28 C27 C26 120.6(3) . .
C27 C28 C29 120.6(3) . .
C27 C28 C22 121.2(3) . .
C29 C28 C22 118.2(3) . .
C30 C29 C28 119.5(3) . .
C30 C29 C37 120.1(3) . .
C28 C29 C37 120.4(3) . .
C29 C30 C31 120.4(3) . .
C29 C30 C34 119.6(3) . .
C31 C30 C34 119.8(3) . .
C32 C31 C30 119.2(3) . .
C32 C31 C33 121.3(3) . .
C30 C31 C33 119.5(3) . .
C27 C32 C31 120.6(3) . .
C27 C32 C39 119.5(3) . .
C31 C32 C39 119.9(3) . .
C31 C33 H33A 109.5 . .
C31 C33 H33B 109.5 . .
H33A C33 H33B 109.5 . .
C31 C33 H33C 109.5 . .
H33A C33 H33C 109.5 . .
H33B C33 H33C 109.5 . .
N21 C34 C30 110.2(2) . .
N21 C34 H34A 109.6 . .
C30 C34 H34A 109.6 . .
N21 C34 H34B 109.6 . .
C30 C34 H34B 109.6 . .
H34A C34 H34B 108.1 . .
N19 C35 N21 109.7(3) . .
N19 C35 H35 125.1 . .
N21 C35 H35 125.1 . .
N20 C36 N19 114.5(3) . .
N20 C36 H36A 122.8 . .
N19 C36 H36A 122.8 . .
C29 C37 H37A 109.5 . .
C29 C37 H37B 109.5 . .
H37A C37 H37B 109.5 . .
C29 C37 H37C 109.5 . .
H37A C37 H37C 109.5 . .
H37B C37 H37C 109.5 . .
N16 C38 S4 177.7(3) . .
N18 C39 C32 112.3(2) . .
N18 C39 H39A 109.1 . .
C32 C39 H39A 109.1 . .
N18 C39 H39B 109.1 . .
C32 C39 H39B 109.1 . .
H39A C39 H39B 107.9 . .

loop_
_geom_bond_atom_site_label_1
_geom_bond_atom_site_label_2
_geom_bond_distance
_geom_bond_site_symmetry_2
Fe1 N15 2.186(2) .
Fe1 N15 2.186(2) 7
Fe1 N3 2.196(3) 5_665
Fe1 N3 2.196(3) 3_445
Fe1 N9 2.199(3) 7
Fe1 N9 2.199(3) .
Fe2 N16 2.150(3) .
Fe2 N16 2.151(3) 2_655
Fe2 N4 2.209(2) 2_645
Fe2 N4 2.209(2) 1_545
Fe2 N19 2.224(3) 2_655
Fe2 N19 2.224(3) .
Fe3 N11 2.135(3) 2_655
Fe3 N11 2.135(3) .
Fe3 N8 2.206(3) 2_655
Fe3 N8 2.206(3) .
Fe3 N12 2.226(3) .
Fe3 N12 2.227(3) 2_655
S2 C19 1.634(3) .
S4 C38 1.646(4) .
S5 C23 1.632(4) .
N1 C1 1.312(4) .
N1 N2 1.370(4) .
N2 C2 1.333(4) .
N2 C3 1.471(4) .
N3 C2 1.331(4) .
N3 C1 1.364(4) .
N3 Fe1 2.196(3) 3
N4 C15 1.329(4) .
N4 C16 1.360(4) .
N4 Fe2 2.209(2) 1_565
N5 C15 1.334(4) .
N5 N6 1.357(3) .
N5 C14 1.468(3) .
N6 C16 1.324(4) .
N7 C12 1.324(4) .
N7 N10 1.361(4) .
N8 C17 1.329(4) .
N8 C12 1.355(4) .
N9 C23 1.148(5) .
N10 C17 1.332(4) .
N10 C18 1.471(4) .
N11 C19 1.159(4) .
N12 C20 1.330(4) .
N12 C21 1.355(4) .
N13 C20 1.328(4) .
N13 N14 1.362(3) .
N13 C22 1.469(4) .
N14 C21 1.314(4) .
N15 C25 1.323(4) .
N15 C24 1.361(4) .
N16 C38 1.140(5) .
N17 C24 1.313(4) .
N17 N18 1.362(3) .
N18 C25 1.333(4) .
N18 C39 1.467(4) .
N19 C35 1.323(4) .
N19 C36 1.359(4) .
N20 C36 1.317(4) .
N20 N21 1.361(4) .
N21 C35 1.333(4) .
N21 C34 1.472(4) .
C1 H1 0.9300 .
C2 H2 0.9300 .
C3 C4 1.516(4) .
C3 H3A 0.9700 .
C3 H3B 0.9700 .
C4 C10 1.402(4) .
C4 C5 1.404(4) .
C5 C7 1.399(4) .
C5 C6 1.515(4) .
C6 H6A 0.9600 .
C6 H6B 0.9600 .
C6 H6C 0.9600 .
C7 C8 1.399(4) .
C7 C14 1.512(4) .
C8 C9 1.402(4) .
C8 C13 1.512(4) .
C9 C10 1.408(4) .
C9 C18 1.509(4) .
C10 C11 1.510(4) .
C11 H11A 0.9600 .
C11 H11B 0.9600 .
C11 H11C 0.9600 .
C12 H12A 0.9300 .
C13 H13A 0.9600 .
C13 H13B 0.9600 .
C13 H13C 0.9600 .
C14 H14A 0.9700 .
C14 H14B 0.9700 .
C15 H15 0.9300 .
C16 H16 0.9300 .
C17 H17 0.9300 .
C18 H18A 0.9700 .
C18 H18B 0.9700 .
C20 H20 0.9300 .
C21 H21 0.9300 .
C22 C28 1.516(4) .
C22 H22A 0.9673 .
C22 H22B 0.9743 .
C24 H24 0.9300 .
C25 H25 0.9300 .
C26 C27 1.514(4) .
C26 H26A 0.9629 .
C26 H26B 0.9580 .
C26 H26C 0.9602 .
C27 C32 1.400(4) .
C27 C28 1.397(4) .
C28 C29 1.408(4) .
C29 C30 1.396(4) .
C29 C37 1.511(4) .
C30 C31 1.409(4) .
C30 C34 1.519(4) .
C31 C32 1.407(4) .
C31 C33 1.510(4) .
C32 C39 1.518(4) .
C33 H33A 0.9600 .
C33 H33B 0.9600 .
C33 H33C 0.9600 .
C34 H34A 0.9700 .
C34 H34B 0.9700 .
C35 H35 0.9300 .
C36 H36A 0.9300 .
C37 H37A 0.9600 .
C37 H37B 0.9600 .
C37 H37C 0.9600 .
C39 H39A 0.9700 .
C39 H39B 0.9700 .

loop_
_geom_torsion_atom_site_label_1
_geom_torsion_atom_site_label_2
_geom_torsion_atom_site_label_3
_geom_torsion_atom_site_label_4
_geom_torsion
_geom_torsion_site_symmetry_1
C1 N1 N2 C2 -0.7(4) .
C1 N1 N2 C3 178.8(3) .
C15 N5 N6 C16 -0.6(4) .
C14 N5 N6 C16 179.0(3) .
C12 N7 N10 C17 0.5(4) .
C12 N7 N10 C18 -177.4(3) .
C20 N13 N14 C21 0.2(4) .
C22 N13 N14 C21 179.1(3) .
C24 N17 N18 C25 -0.5(3) .
C24 N17 N18 C39 177.3(3) .
C36 N20 N21 C35 0.0(3) .
C36 N20 N21 C34 -177.7(3) .
N2 N1 C1 N3 -0.2(4) .
C2 N3 C1 N1 1.1(4) .
Fe1 N3 C1 N1 -174.0(2) 3
C1 N3 C2 N2 -1.5(4) .
Fe1 N3 C2 N2 173.4(2) 3
N1 N2 C2 N3 1.4(4) .
C3 N2 C2 N3 -178.0(3) .
C2 N2 C3 C4 -111.0(4) .
N1 N2 C3 C4 69.6(4) .
N2 C3 C4 C10 -88.0(3) .
N2 C3 C4 C5 93.3(3) .
C10 C4 C5 C7 -4.7(4) .
C3 C4 C5 C7 174.0(2) .
C10 C4 C5 C6 174.8(3) .
C3 C4 C5 C6 -6.5(4) .
C4 C5 C7 C8 4.8(4) .
C6 C5 C7 C8 -174.7(3) .
C4 C5 C7 C14 -175.8(2) .
C6 C5 C7 C14 4.7(4) .
C5 C7 C8 C9 -0.2(4) .
C14 C7 C8 C9 -179.5(2) .
C5 C7 C8 C13 179.8(3) .
C14 C7 C8 C13 0.5(4) .
C7 C8 C9 C10 -4.7(4) .
C13 C8 C9 C10 175.3(3) .
C7 C8 C9 C18 173.1(2) .
C13 C8 C9 C18 -6.9(4) .
C5 C4 C10 C9 -0.1(4) .
C3 C4 C10 C9 -178.8(2) .
C5 C4 C10 C11 179.1(3) .
C3 C4 C10 C11 0.4(4) .
C8 C9 C10 C4 4.8(4) .
C18 C9 C10 C4 -173.0(2) .
C8 C9 C10 C11 -174.4(3) .
C18 C9 C10 C11 7.9(4) .
N10 N7 C12 N8 -0.3(4) .
C17 N8 C12 N7 -0.1(4) .
Fe3 N8 C12 N7 -167.9(2) .
C15 N5 C14 C7 16.9(5) .
N6 N5 C14 C7 -162.5(3) .
C5 C7 C14 N5 -109.0(3) .
C8 C7 C14 N5 70.3(3) .
C16 N4 C15 N5 0.5(4) .
Fe2 N4 C15 N5 -169.5(2) 1_565
N6 N5 C15 N4 0.0(4) .
C14 N5 C15 N4 -179.4(3) .
N5 N6 C16 N4 0.9(4) .
C15 N4 C16 N6 -0.9(4) .
Fe2 N4 C16 N6 169.2(2) 1_565
C12 N8 C17 N10 0.4(4) .
Fe3 N8 C17 N10 169.3(2) .
N7 N10 C17 N8 -0.5(4) .
C18 N10 C17 N8 177.1(3) .
C17 N10 C18 C9 -109.8(4) .
N7 N10 C18 C9 67.6(4) .
C8 C9 C18 N10 -92.0(3) .
C10 C9 C18 N10 85.8(3) .
N14 N13 C20 N12 -0.3(4) .
C22 N13 C20 N12 -179.0(3) .
C21 N12 C20 N13 0.2(4) .
Fe3 N12 C20 N13 -170.4(2) .
N13 N14 C21 N12 -0.1(4) .
C20 N12 C21 N14 -0.1(4) .
Fe3 N12 C21 N14 170.4(2) .
C20 N13 C22 C28 23.6(5) .
N14 N13 C22 C28 -155.0(3) .
N18 N17 C24 N15 0.4(3) .
C25 N15 C24 N17 -0.2(4) .
Fe1 N15 C24 N17 -174.4(2) .
C24 N15 C25 N18 -0.1(3) .
Fe1 N15 C25 N18 174.17(19) .
N17 N18 C25 N15 0.4(3) .
C39 N18 C25 N15 -177.1(3) .
C32 C27 C28 C29 2.6(4) .
C26 C27 C28 C29 -178.6(3) .
C32 C27 C28 C22 -176.4(3) .
C26 C27 C28 C22 2.4(4) .
N13 C22 C28 C27 -114.6(3) .
N13 C22 C28 C29 66.4(3) .
C27 C28 C29 C30 1.0(4) .
C22 C28 C29 C30 180.0(3) .
C27 C28 C29 C37 -178.4(3) .
C22 C28 C29 C37 0.6(4) .
C28 C29 C30 C31 -4.4(4) .
C37 C29 C30 C31 174.9(3) .
C28 C29 C30 C34 171.4(3) .
C37 C29 C30 C34 -9.2(4) .
C29 C30 C31 C32 4.2(4) .
C34 C30 C31 C32 -171.6(3) .
C29 C30 C31 C33 -175.7(3) .
C34 C30 C31 C33 8.5(4) .
C28 C27 C32 C31 -2.7(4) .
C26 C27 C32 C31 178.5(3) .
C28 C27 C32 C39 179.0(3) .
C26 C27 C32 C39 0.2(4) .
C30 C31 C32 C27 -0.6(4) .
C33 C31 C32 C27 179.3(3) .
C30 C31 C32 C39 177.6(3) .
C33 C31 C32 C39 -2.5(4) .
C35 N21 C34 C30 -109.1(3) .
N20 N21 C34 C30 68.2(3) .
C29 C30 C34 N21 -90.2(3) .
C31 C30 C34 N21 85.6(3) .
C36 N19 C35 N21 0.2(3) .
Fe2 N19 C35 N21 170.42(19) .
N20 N21 C35 N19 -0.2(4) .
C34 N21 C35 N19 177.3(3) .
N21 N20 C36 N19 0.1(4) .
C35 N19 C36 N20 -0.2(4) .
Fe2 N19 C36 N20 -169.2(2) .
C25 N18 C39 C32 -113.3(3) .
N17 N18 C39 C32 69.5(3) .
C27 C32 C39 N18 88.8(3) .
C31 C32 C39 N18 -89.5(3) .
